data_4078756
loop_
_publ_author_name
'Herrmann, Christoph'
'Salas, Paloma F.'
'Patrick, Brian O.'
'Kock, Carmen de'
'Smith, Peter J.'
'Adam, Michael J.'
'Orvig, Chris'

_publ_section_title
;
 Modular Synthesis of 1,2- and 1,1&#x2032;-Disubstituted Ferrocenyl
 Carbohydrate Chloroquine and Mefloquine Conjugates as Potential
 Antimalarial Agents
;
_journal_issue 16
_journal_name_full Organometallics
_journal_page_first 5748
_journal_paper_doi 10.1021/om300392q
_journal_volume 31
_journal_year 2012
_chemical_formula_sum 'C22 H13 F6 Fe N O2'
_chemical_formula_weight 493.18
_chemical_name_systematic
;
 ?
;
_space_group_IT_number 14
_symmetry_cell_setting monoclinic
_symmetry_space_group_name_Hall '-P 2ybc'
_symmetry_space_group_name_H-M 'P 1 21/c 1'
_atom_sites_solution_hydrogens geom
_atom_sites_solution_primary direct
_atom_sites_solution_secondary difmap
_audit_creation_method SHELXL-97
_cell_angle_alpha 90.00
_cell_angle_beta 95.058(2)
_cell_angle_gamma 90.00
_cell_formula_units_Z 4
_cell_length_a 7.6745(4)
_cell_length_b 10.6388(4)
_cell_length_c 23.4651(9)
_cell_measurement_reflns_used 9919
_cell_measurement_temperature 90.0(1)
_cell_measurement_theta_max 30.09
_cell_measurement_theta_min 3.05
_cell_volume 1908.41(14)
_computing_structure_refinement 'SHELXL-97 (Sheldrick, 2008)'
_diffrn_ambient_temperature 90.0(1)
_diffrn_measured_fraction_theta_full 0.996
_diffrn_measured_fraction_theta_max 0.996
_diffrn_measurement_device_type 'Bruker APEX DUO'
_diffrn_measurement_method 'area detector'
_diffrn_radiation_monochromator graphite
_diffrn_radiation_source 'fine-focus sealed tube'
_diffrn_radiation_type MoK\a
_diffrn_radiation_wavelength 0.71073
_diffrn_reflns_av_R_equivalents 0.074
_diffrn_reflns_av_sigmaI/netI 0.0534
_diffrn_reflns_limit_h_max 10
_diffrn_reflns_limit_h_min -10
_diffrn_reflns_limit_k_max 14
_diffrn_reflns_limit_k_min 0
_diffrn_reflns_limit_l_max 33
_diffrn_reflns_limit_l_min 0
_diffrn_reflns_number 5582
_diffrn_reflns_theta_full 30.09
_diffrn_reflns_theta_max 30.09
_diffrn_reflns_theta_min 1.74
_exptl_absorpt_coefficient_mu 0.869
_exptl_absorpt_correction_T_max 0.974
_exptl_absorpt_correction_T_min 0.755
_exptl_absorpt_correction_type multi-scan
_exptl_crystal_colour orange
_exptl_crystal_density_diffrn 1.717
_exptl_crystal_density_method 'not measured'
_exptl_crystal_description blade
_exptl_crystal_F_000 992
_exptl_crystal_size_max 0.24
_exptl_crystal_size_mid 0.06
_exptl_crystal_size_min 0.03
_refine_diff_density_max 0.646
_refine_diff_density_min -0.812
_refine_diff_density_rms 0.147
_refine_ls_extinction_method none
_refine_ls_goodness_of_fit_ref 1.092
_refine_ls_hydrogen_treatment constr
_refine_ls_matrix_type full
_refine_ls_number_parameters 289
_refine_ls_number_reflns 5582
_refine_ls_number_restraints 0
_refine_ls_restrained_S_all 1.092
_refine_ls_R_factor_all 0.0757
_refine_ls_R_factor_gt 0.0532
_refine_ls_shift/su_max 0.002
_refine_ls_shift/su_mean 0.000
_refine_ls_structure_factor_coef Fsqd
_refine_ls_weighting_details 'calc w=1/[\s^2^(Fo^2^)+(0.0580P)^2^+4.7628P] where P=(Fo^2^+2Fc^2^)/3'
_refine_ls_weighting_scheme calc
_refine_ls_wR_factor_gt 0.1374
_refine_ls_wR_factor_ref 0.1503
_reflns_number_gt 4247
_reflns_number_total 5582
_reflns_threshold_expression >2\s(I)
_cod_data_source_file om300392q_si_002.cif
_cod_data_source_block co393
_cod_depositor_comments 'Adding full bibliography for 4078752--4078756.cif.'
_cod_original_sg_symbol_H-M 'P 21/c'
_cod_database_code 4078756

loop_
_symmetry_equiv_pos_as_xyz
'x, y, z'
'-x, y+1/2, -z+1/2'
'-x, -y, -z'
'x, -y-1/2, z-1/2'

loop_
_atom_site_label
_atom_site_type_symbol
_atom_site_fract_x
_atom_site_fract_y
_atom_site_fract_z
_atom_site_U_iso_or_equiv
_atom_site_adp_type
_atom_site_occupancy
_atom_site_symmetry_multiplicity
_atom_site_calc_flag
_atom_site_refinement_flags
C1 C 0.0845(4) -0.0074(3) 0.33590(12) 0.0165(6) Uani 1 1 d .
C2 C 0.0277(4) -0.0654(3) 0.28182(13) 0.0180(6) Uani 1 1 d .
H2 H -0.0785 -0.0490 0.2591 0.022 Uiso 1 1 calc R
C3 C 0.1596(5) -0.1515(3) 0.26889(14) 0.0214(6) Uani 1 1 d .
H3 H 0.1568 -0.2027 0.2357 0.026 Uiso 1 1 calc R
C4 C 0.2967(5) -0.1486(3) 0.31375(14) 0.0225(7) Uani 1 1 d .
H4 H 0.4004 -0.1978 0.3156 0.027 Uiso 1 1 calc R
C5 C 0.2522(4) -0.0597(3) 0.35522(13) 0.0197(6) Uani 1 1 d .
H5 H 0.3209 -0.0386 0.3896 0.024 Uiso 1 1 calc R
C6 C -0.0020(5) 0.0969(3) 0.36227(13) 0.0209(6) Uani 1 1 d .
H6 H 0.0576 0.1361 0.3947 0.025 Uiso 1 1 calc R
C11 C 0.3328(4) 0.0746(3) 0.20016(12) 0.0153(5) Uani 1 1 d .
C12 C 0.2139(4) 0.1650(3) 0.21911(12) 0.0165(6) Uani 1 1 d .
H12 H 0.1029 0.1872 0.2007 0.020 Uiso 1 1 calc R
C13 C 0.2945(5) 0.2158(3) 0.27128(12) 0.0197(6) Uani 1 1 d .
H13 H 0.2466 0.2791 0.2938 0.024 Uiso 1 1 calc R
C14 C 0.4572(4) 0.1560(3) 0.28366(13) 0.0221(7) Uani 1 1 d .
H14 H 0.5367 0.1722 0.3162 0.026 Uiso 1 1 calc R
C15 C 0.4839(4) 0.0677(3) 0.23990(13) 0.0195(6) Uani 1 1 d .
H15 H 0.5826 0.0146 0.2376 0.023 Uiso 1 1 calc R
C17 C 0.2906(4) 0.0579(3) 0.10028(12) 0.0141(5) Uani 1 1 d .
C18 C 0.3025(4) 0.1856(3) 0.09230(12) 0.0169(6) Uani 1 1 d .
H18 H 0.3227 0.2414 0.1238 0.020 Uiso 1 1 calc R
C19 C 0.2836(4) 0.2302(3) 0.03594(12) 0.0174(6) Uani 1 1 d .
C21 C 0.2466(4) 0.0354(3) -0.00291(11) 0.0147(5) Uani 1 1 d .
C22 C 0.2199(4) -0.0431(3) -0.05192(12) 0.0160(6) Uani 1 1 d .
C23 C 0.2060(4) -0.1717(3) -0.04621(13) 0.0208(6) Uani 1 1 d .
H23 H 0.1856 -0.2231 -0.0792 0.025 Uiso 1 1 calc R
C24 C 0.2223(5) -0.2271(3) 0.00887(13) 0.0209(6) Uani 1 1 d .
H24 H 0.2143 -0.3157 0.0126 0.025 Uiso 1 1 calc R
C25 C 0.2495(4) -0.1540(3) 0.05674(13) 0.0175(6) Uani 1 1 d .
H25 H 0.2595 -0.1922 0.0935 0.021 Uiso 1 1 calc R
C26 C 0.2626(4) -0.0225(3) 0.05183(12) 0.0152(5) Uani 1 1 d .
C27 C 0.2898(5) 0.3702(3) 0.02560(14) 0.0233(7) Uani 1 1 d .
C28 C 0.2073(4) 0.0148(3) -0.11051(12) 0.0193(6) Uani 1 1 d .
N20 N 0.2567(3) 0.1624(3) -0.01051(10) 0.0161(5) Uani 1 1 d .
O7 O -0.1457(3) 0.1367(2) 0.34521(11) 0.0272(5) Uani 1 1 d .
O16 O 0.3050(3) -0.00015(19) 0.15174(8) 0.0160(4) Uani 1 1 d .
F1 F 0.3654(3) 0.4327(2) 0.07016(9) 0.0314(5) Uani 1 1 d .
F2 F 0.1287(4) 0.4175(2) 0.01602(15) 0.0558(9) Uani 1 1 d .
F3 F 0.3734(4) 0.4001(2) -0.01940(10) 0.0485(7) Uani 1 1 d .
F4 F 0.3519(3) 0.0787(2) -0.12061(8) 0.0249(4) Uani 1 1 d .
F5 F 0.0737(2) 0.09498(19) -0.12021(8) 0.0213(4) Uani 1 1 d .
F6 F 0.1858(3) -0.0727(2) -0.15195(8) 0.0280(5) Uani 1 1 d .
Fe1 Fe 0.26064(5) 0.02600(4) 0.278014(16) 0.01236(11) Uani 1 1 d .

loop_
_atom_site_aniso_label
_atom_site_aniso_U_11
_atom_site_aniso_U_22
_atom_site_aniso_U_33
_atom_site_aniso_U_23
_atom_site_aniso_U_13
_atom_site_aniso_U_12
C1 0.0183(14) 0.0174(14) 0.0144(12) 0.0033(10) 0.0045(11) 0.0000(11)
C2 0.0185(14) 0.0195(14) 0.0169(13) -0.0001(11) 0.0062(11) -0.0036(12)
C3 0.0298(17) 0.0134(14) 0.0223(15) -0.0018(11) 0.0102(13) -0.0046(12)
C4 0.0328(18) 0.0161(15) 0.0195(14) 0.0046(11) 0.0080(13) 0.0040(13)
C5 0.0250(16) 0.0208(15) 0.0133(12) 0.0038(11) 0.0026(11) 0.0035(12)
C6 0.0270(17) 0.0218(16) 0.0152(13) 0.0002(11) 0.0082(12) 0.0012(13)
C11 0.0193(14) 0.0168(14) 0.0102(12) 0.0006(10) 0.0034(10) -0.0004(11)
C12 0.0232(15) 0.0142(13) 0.0123(12) 0.0024(10) 0.0022(11) 0.0009(11)
C13 0.0336(18) 0.0123(13) 0.0138(12) 0.0005(10) 0.0054(12) -0.0040(12)
C14 0.0216(15) 0.0298(18) 0.0150(13) 0.0002(12) 0.0030(11) -0.0115(13)
C15 0.0146(14) 0.0264(16) 0.0182(14) 0.0023(12) 0.0047(11) -0.0023(12)
C17 0.0135(12) 0.0185(14) 0.0104(11) 0.0012(10) 0.0024(10) 0.0005(10)
C18 0.0208(14) 0.0178(14) 0.0120(12) 0.0021(11) 0.0011(11) -0.0002(12)
C19 0.0194(14) 0.0176(15) 0.0150(13) 0.0030(11) 0.0002(11) -0.0011(11)
C21 0.0140(12) 0.0182(14) 0.0122(12) 0.0006(11) 0.0031(10) 0.0022(11)
C22 0.0143(13) 0.0208(15) 0.0131(12) 0.0001(11) 0.0027(10) 0.0029(11)
C23 0.0255(16) 0.0213(15) 0.0159(13) -0.0048(11) 0.0024(12) 0.0018(13)
C24 0.0277(17) 0.0176(15) 0.0179(14) 0.0004(11) 0.0047(12) 0.0020(12)
C25 0.0190(14) 0.0179(14) 0.0160(13) 0.0016(11) 0.0031(11) 0.0016(11)
C26 0.0148(12) 0.0192(14) 0.0120(11) 0.0009(11) 0.0045(10) 0.0037(11)
C27 0.0318(18) 0.0180(15) 0.0188(14) 0.0035(12) -0.0055(13) -0.0050(13)
C28 0.0207(14) 0.0245(16) 0.0131(12) -0.0010(11) 0.0038(11) 0.0020(12)
N20 0.0161(12) 0.0193(13) 0.0130(11) 0.0022(9) 0.0018(9) -0.0017(10)
O7 0.0247(12) 0.0288(13) 0.0290(12) -0.0017(10) 0.0064(10) 0.0056(10)
O16 0.0242(11) 0.0139(10) 0.0102(9) 0.0010(7) 0.0026(8) 0.0016(8)
F1 0.0491(14) 0.0204(10) 0.0229(10) 0.0011(8) -0.0076(9) -0.0076(10)
F2 0.0362(14) 0.0201(12) 0.105(2) 0.0057(14) -0.0254(15) 0.0019(10)
F3 0.091(2) 0.0277(12) 0.0291(12) 0.0056(10) 0.0162(13) -0.0222(13)
F4 0.0168(9) 0.0402(12) 0.0181(9) 0.0079(8) 0.0042(7) -0.0001(8)
F5 0.0169(9) 0.0297(11) 0.0173(8) 0.0032(7) 0.0014(7) 0.0061(8)
F6 0.0407(12) 0.0311(11) 0.0119(8) -0.0051(8) 0.0012(8) 0.0035(9)
Fe1 0.0141(2) 0.0133(2) 0.01003(18) 0.00009(15) 0.00253(13) 0.00010(16)

loop_
_atom_type_symbol
_atom_type_description
_atom_type_scat_dispersion_real
_atom_type_scat_dispersion_imag
_atom_type_scat_source
C C 0.0033 0.0016 'International Tables Vol C Tables 4.2.6.8 and 6.1.1.4'
H H 0.0000 0.0000 'International Tables Vol C Tables 4.2.6.8 and 6.1.1.4'
N N 0.0061 0.0033 'International Tables Vol C Tables 4.2.6.8 and 6.1.1.4'
O O 0.0106 0.0060 'International Tables Vol C Tables 4.2.6.8 and 6.1.1.4'
F F 0.0171 0.0103 'International Tables Vol C Tables 4.2.6.8 and 6.1.1.4'
Fe Fe 0.3463 0.8444 'International Tables Vol C Tables 4.2.6.8 and 6.1.1.4'

loop_
_geom_angle_atom_site_label_1
_geom_angle_atom_site_label_2
_geom_angle_atom_site_label_3
_geom_angle
C5 C1 C2 107.7(3)
C5 C1 C6 126.1(3)
C2 C1 C6 125.8(3)
C5 C1 Fe1 69.41(17)
C2 C1 Fe1 69.76(17)
C6 C1 Fe1 120.4(2)
C3 C2 C1 107.3(3)
C3 C2 Fe1 69.75(18)
C1 C2 Fe1 68.74(17)
C3 C2 H2 126.3
C1 C2 H2 126.3
Fe1 C2 H2 126.7
C2 C3 C4 108.9(3)
C2 C3 Fe1 69.69(18)
C4 C3 Fe1 69.74(19)
C2 C3 H3 125.5
C4 C3 H3 125.5
Fe1 C3 H3 126.6
C5 C4 C3 108.3(3)
C5 C4 Fe1 69.16(18)
C3 C4 Fe1 69.60(18)
C5 C4 H4 125.8
C3 C4 H4 125.8
Fe1 C4 H4 127.0
C4 C5 C1 107.7(3)
C4 C5 Fe1 70.11(17)
C1 C5 Fe1 69.13(16)
C4 C5 H5 126.1
C1 C5 H5 126.1
Fe1 C5 H5 126.2
O7 C6 C1 124.0(3)
O7 C6 H6 118.0
C1 C6 H6 118.0
O16 C11 C15 124.3(3)
O16 C11 C12 125.9(3)
C15 C11 C12 109.7(3)
O16 C11 Fe1 123.9(2)
C15 C11 Fe1 70.56(17)
C12 C11 Fe1 69.92(16)
C11 C12 C13 106.4(3)
C11 C12 Fe1 68.99(17)
C13 C12 Fe1 69.83(17)
C11 C12 H12 126.8
C13 C12 H12 126.8
Fe1 C12 H12 125.9
C14 C13 C12 108.4(3)
C14 C13 Fe1 69.79(19)
C12 C13 Fe1 69.17(17)
C14 C13 H13 125.8
C12 C13 H13 125.8
Fe1 C13 H13 126.8
C13 C14 C15 109.3(3)
C13 C14 Fe1 69.88(18)
C15 C14 Fe1 69.98(18)
C13 C14 H14 125.3
C15 C14 H14 125.3
Fe1 C14 H14 126.4
C14 C15 C11 106.2(3)
C14 C15 Fe1 69.42(18)
C11 C15 Fe1 68.49(17)
C14 C15 H15 126.9
C11 C15 H15 126.9
Fe1 C15 H15 126.7
O16 C17 C18 124.9(3)
O16 C17 C26 115.6(3)
C18 C17 C26 119.5(3)
C17 C18 C19 117.4(3)
C17 C18 H18 121.3
C19 C18 H18 121.3
N20 C19 C18 126.6(3)
N20 C19 C27 114.5(3)
C18 C19 C27 118.9(3)
N20 C21 C26 123.1(3)
N20 C21 C22 118.8(3)
C26 C21 C22 118.1(3)
C23 C22 C21 120.7(3)
C23 C22 C28 119.7(3)
C21 C22 C28 119.5(3)
C22 C23 C24 120.0(3)
C22 C23 H23 120.0
C24 C23 H23 120.0
C25 C24 C23 120.6(3)
C25 C24 H24 119.7
C23 C24 H24 119.7
C24 C25 C26 120.3(3)
C24 C25 H25 119.9
C26 C25 H25 119.9
C25 C26 C21 120.3(3)
C25 C26 C17 122.6(3)
C21 C26 C17 117.1(3)
F3 C27 F1 107.4(3)
F3 C27 F2 106.4(3)
F1 C27 F2 106.1(3)
F3 C27 C19 113.0(3)
F1 C27 C19 112.7(3)
F2 C27 C19 110.9(3)
F5 C28 F4 106.3(3)
F5 C28 F6 105.9(2)
F4 C28 F6 105.9(2)
F5 C28 C22 113.8(2)
F4 C28 C22 112.5(3)
F6 C28 C22 111.8(3)
C19 N20 C21 116.3(2)
C17 O16 C11 117.6(2)
C11 Fe1 C1 154.22(13)
C11 Fe1 C5 162.15(13)
C1 Fe1 C5 41.46(12)
C11 Fe1 C12 41.09(12)
C1 Fe1 C12 119.58(12)
C5 Fe1 C12 155.97(13)
C11 Fe1 C14 68.03(12)
C1 Fe1 C14 127.36(13)
C5 Fe1 C14 109.09(13)
C12 Fe1 C14 68.71(13)
C11 Fe1 C13 68.32(12)
C1 Fe1 C13 108.75(13)
C5 Fe1 C13 121.73(13)
C12 Fe1 C13 41.00(12)
C14 Fe1 C13 40.33(14)
C11 Fe1 C2 118.11(12)
C1 Fe1 C2 41.49(12)
C5 Fe1 C2 69.60(13)
C12 Fe1 C2 105.84(13)
C14 Fe1 C2 164.43(14)
C13 Fe1 C2 126.24(14)
C11 Fe1 C3 105.85(13)
C1 Fe1 C3 68.88(12)
C5 Fe1 C3 68.77(13)
C12 Fe1 C3 123.88(13)
C14 Fe1 C3 154.56(15)
C13 Fe1 C3 162.48(14)
C2 Fe1 C3 40.56(13)
C11 Fe1 C4 124.35(13)
C1 Fe1 C4 68.98(13)
C5 Fe1 C4 40.73(13)
C12 Fe1 C4 161.34(13)
C14 Fe1 C4 121.02(15)
C13 Fe1 C4 156.17(14)
C2 Fe1 C4 68.76(14)
C3 Fe1 C4 40.66(14)
C11 Fe1 C15 40.95(12)
C1 Fe1 C15 163.97(12)
C5 Fe1 C15 125.37(13)
C12 Fe1 C15 69.55(13)
C14 Fe1 C15 40.60(13)
C13 Fe1 C15 68.63(14)
C2 Fe1 C15 152.86(13)
C3 Fe1 C15 118.55(13)
C4 Fe1 C15 106.67(14)

loop_
_geom_bond_atom_site_label_1
_geom_bond_atom_site_label_2
_geom_bond_distance
C1 C5 1.439(4)
C1 C2 1.444(4)
C1 C6 1.458(4)
C1 Fe1 2.030(3)
C2 C3 1.417(5)
C2 Fe1 2.044(3)
C2 H2 0.9500
C3 C4 1.422(5)
C3 Fe1 2.045(3)
C3 H3 0.9500
C4 C5 1.420(4)
C4 Fe1 2.047(3)
C4 H4 0.9500
C5 Fe1 2.034(3)
C5 H5 0.9500
C6 O7 1.216(4)
C6 H6 0.9500
C11 O16 1.388(3)
C11 C15 1.425(4)
C11 C12 1.424(4)
C11 Fe1 2.022(3)
C12 C13 1.428(4)
C12 Fe1 2.035(3)
C12 H12 0.9500
C13 C14 1.409(5)
C13 Fe1 2.043(3)
C13 H13 0.9500
C14 C15 1.420(5)
C14 Fe1 2.042(3)
C14 H14 0.9500
C15 Fe1 2.050(3)
C15 H15 0.9500
C17 O16 1.352(3)
C17 C18 1.375(4)
C17 C26 1.424(4)
C18 C19 1.400(4)
C18 H18 0.9500
C19 N20 1.308(4)
C19 C27 1.510(4)
C21 N20 1.366(4)
C21 C26 1.421(4)
C21 C22 1.421(4)
C22 C23 1.380(5)
C22 C28 1.502(4)
C23 C24 1.416(4)
C23 H23 0.9500
C24 C25 1.367(4)
C24 H24 0.9500
C25 C26 1.408(4)
C25 H25 0.9500
C27 F3 1.322(4)
C27 F1 1.329(4)
C27 F2 1.336(4)
C28 F5 1.338(4)
C28 F4 1.340(4)
C28 F6 1.345(4)

loop_
_geom_torsion_atom_site_label_1
_geom_torsion_atom_site_label_2
_geom_torsion_atom_site_label_3
_geom_torsion_atom_site_label_4
_geom_torsion
C5 C1 C2 C3 0.0(3)
C6 C1 C2 C3 172.8(3)
Fe1 C1 C2 C3 59.3(2)
C5 C1 C2 Fe1 -59.3(2)
C6 C1 C2 Fe1 113.5(3)
C1 C2 C3 C4 0.2(4)
Fe1 C2 C3 C4 58.9(2)
C1 C2 C3 Fe1 -58.7(2)
C2 C3 C4 C5 -0.4(4)
Fe1 C3 C4 C5 58.5(2)
C2 C3 C4 Fe1 -58.8(2)
C3 C4 C5 C1 0.4(4)
Fe1 C4 C5 C1 59.1(2)
C3 C4 C5 Fe1 -58.7(2)
C2 C1 C5 C4 -0.3(3)
C6 C1 C5 C4 -173.0(3)
Fe1 C1 C5 C4 -59.7(2)
C2 C1 C5 Fe1 59.5(2)
C6 C1 C5 Fe1 -113.2(3)
C5 C1 C6 O7 -178.5(3)
C2 C1 C6 O7 10.1(5)
Fe1 C1 C6 O7 96.0(4)
O16 C11 C12 C13 178.1(3)
C15 C11 C12 C13 0.7(3)
Fe1 C11 C12 C13 60.2(2)
O16 C11 C12 Fe1 118.0(3)
C15 C11 C12 Fe1 -59.5(2)
C11 C12 C13 C14 -0.7(3)
Fe1 C12 C13 C14 58.9(2)
C11 C12 C13 Fe1 -59.6(2)
C12 C13 C14 C15 0.5(4)
Fe1 C13 C14 C15 59.0(2)
C12 C13 C14 Fe1 -58.6(2)
C13 C14 C15 C11 0.0(4)
Fe1 C14 C15 C11 58.9(2)
C13 C14 C15 Fe1 -58.9(2)
O16 C11 C15 C14 -177.9(3)
C12 C11 C15 C14 -0.4(3)
Fe1 C11 C15 C14 -59.5(2)
O16 C11 C15 Fe1 -118.4(3)
C12 C11 C15 Fe1 59.1(2)
O16 C17 C18 C19 -179.7(3)
C26 C17 C18 C19 0.9(4)
C17 C18 C19 N20 -0.5(5)
C17 C18 C19 C27 178.0(3)
N20 C21 C22 C23 -178.9(3)
C26 C21 C22 C23 1.4(4)
N20 C21 C22 C28 1.3(4)
C26 C21 C22 C28 -178.3(3)
C21 C22 C23 C24 -1.4(5)
C28 C22 C23 C24 178.4(3)
C22 C23 C24 C25 0.9(5)
C23 C24 C25 C26 -0.4(5)
C24 C25 C26 C21 0.4(5)
C24 C25 C26 C17 179.9(3)
N20 C21 C26 C25 179.4(3)
C22 C21 C26 C25 -0.9(4)
N20 C21 C26 C17 -0.1(4)
C22 C21 C26 C17 179.6(3)
O16 C17 C26 C25 0.4(4)
C18 C17 C26 C25 179.9(3)
O16 C17 C26 C21 179.9(2)
C18 C17 C26 C21 -0.6(4)
N20 C19 C27 F3 -39.9(4)
C18 C19 C27 F3 141.4(3)
N20 C19 C27 F1 -161.8(3)
C18 C19 C27 F1 19.5(5)
N20 C19 C27 F2 79.4(4)
C18 C19 C27 F2 -99.3(4)
C23 C22 C28 F5 118.9(3)
C21 C22 C28 F5 -61.3(4)
C23 C22 C28 F4 -120.1(3)
C21 C22 C28 F4 59.6(4)
C23 C22 C28 F6 -1.0(4)
C21 C22 C28 F6 178.7(3)
C18 C19 N20 C21 -0.1(5)
C27 C19 N20 C21 -178.7(3)
C26 C21 N20 C19 0.4(4)
C22 C21 N20 C19 -179.2(3)
C18 C17 O16 C11 0.3(4)
C26 C17 O16 C11 179.8(2)
C15 C11 O16 C17 -118.1(3)
C12 C11 O16 C17 64.8(4)
Fe1 C11 O16 C17 153.4(2)
O16 C11 Fe1 C1 -70.8(4)
C15 C11 Fe1 C1 170.3(3)
C12 C11 Fe1 C1 49.7(4)
O16 C11 Fe1 C5 73.1(5)
C15 C11 Fe1 C5 -45.8(5)
C12 C11 Fe1 C5 -166.5(4)
O16 C11 Fe1 C12 -120.4(3)
C15 C11 Fe1 C12 120.7(3)
O16 C11 Fe1 C14 157.2(3)
C15 C11 Fe1 C14 38.3(2)
C12 C11 Fe1 C14 -82.4(2)
O16 C11 Fe1 C13 -159.2(3)
C15 C11 Fe1 C13 81.9(2)
C12 C11 Fe1 C13 -38.75(19)
O16 C11 Fe1 C2 -38.6(3)
C15 C11 Fe1 C2 -157.47(19)
C12 C11 Fe1 C2 81.8(2)
O16 C11 Fe1 C3 3.4(3)
C15 C11 Fe1 C3 -115.5(2)
C12 C11 Fe1 C3 123.79(19)
O16 C11 Fe1 C4 43.8(3)
C15 C11 Fe1 C4 -75.1(2)
C12 C11 Fe1 C4 164.23(19)
O16 C11 Fe1 C15 118.9(3)
C12 C11 Fe1 C15 -120.7(3)
C5 C1 Fe1 C11 164.2(3)
C2 C1 Fe1 C11 45.2(4)
C6 C1 Fe1 C11 -75.3(4)
C2 C1 Fe1 C5 -119.0(3)
C6 C1 Fe1 C5 120.6(3)
C5 C1 Fe1 C12 -160.68(18)
C2 C1 Fe1 C12 80.3(2)
C6 C1 Fe1 C12 -40.1(3)
C5 C1 Fe1 C14 -76.0(2)
C2 C1 Fe1 C14 165.05(19)
C6 C1 Fe1 C14 44.6(3)
C5 C1 Fe1 C13 -117.04(19)
C2 C1 Fe1 C13 123.96(19)
C6 C1 Fe1 C13 3.5(3)
C5 C1 Fe1 C2 119.0(3)
C6 C1 Fe1 C2 -120.4(3)
C5 C1 Fe1 C3 81.4(2)
C2 C1 Fe1 C3 -37.57(19)
C6 C1 Fe1 C3 -158.0(3)
C5 C1 Fe1 C4 37.71(19)
C2 C1 Fe1 C4 -81.3(2)
C6 C1 Fe1 C4 158.3(3)
C5 C1 Fe1 C15 -39.3(5)
C2 C1 Fe1 C15 -158.3(4)
C6 C1 Fe1 C15 81.3(5)
C4 C5 Fe1 C11 -38.3(5)
C1 C5 Fe1 C11 -157.2(4)
C4 C5 Fe1 C1 119.0(3)
C4 C5 Fe1 C12 163.9(3)
C1 C5 Fe1 C12 45.0(4)
C4 C5 Fe1 C14 -115.7(2)
C1 C5 Fe1 C14 125.3(2)
C4 C5 Fe1 C13 -158.5(2)
C1 C5 Fe1 C13 82.6(2)
C4 C5 Fe1 C2 80.8(2)
C1 C5 Fe1 C2 -38.19(18)
C4 C5 Fe1 C3 37.2(2)
C1 C5 Fe1 C3 -81.7(2)
C1 C5 Fe1 C4 -119.0(3)
C4 C5 Fe1 C15 -73.4(3)
C1 C5 Fe1 C15 167.62(18)
C13 C12 Fe1 C11 -117.5(3)
C11 C12 Fe1 C1 -157.59(18)
C13 C12 Fe1 C1 84.9(2)
C11 C12 Fe1 C5 169.9(3)
C13 C12 Fe1 C5 52.3(4)
C11 C12 Fe1 C14 80.6(2)
C13 C12 Fe1 C14 -36.99(19)
C11 C12 Fe1 C13 117.5(3)
C11 C12 Fe1 C2 -114.84(19)
C13 C12 Fe1 C2 127.6(2)
C11 C12 Fe1 C3 -74.4(2)
C13 C12 Fe1 C3 168.09(19)
C11 C12 Fe1 C4 -44.5(5)
C13 C12 Fe1 C4 -162.1(4)
C11 C12 Fe1 C15 36.98(18)
C13 C12 Fe1 C15 -80.6(2)
C13 C14 Fe1 C11 81.93(19)
C15 C14 Fe1 C11 -38.66(19)
C13 C14 Fe1 C1 -74.1(2)
C15 C14 Fe1 C1 165.33(18)
C13 C14 Fe1 C5 -116.90(18)
C15 C14 Fe1 C5 122.5(2)
C13 C14 Fe1 C12 37.58(17)
C15 C14 Fe1 C12 -83.0(2)
C15 C14 Fe1 C13 -120.6(3)
C13 C14 Fe1 C2 -34.5(5)
C15 C14 Fe1 C2 -155.1(4)
C13 C14 Fe1 C3 162.6(3)
C15 C14 Fe1 C3 42.0(4)
C13 C14 Fe1 C4 -160.20(17)
C15 C14 Fe1 C4 79.2(2)
C13 C14 Fe1 C15 120.6(3)
C14 C13 Fe1 C11 -81.15(19)
C12 C13 Fe1 C11 38.83(18)
C14 C13 Fe1 C1 126.18(18)
C12 C13 Fe1 C1 -113.83(19)
C14 C13 Fe1 C5 82.3(2)
C12 C13 Fe1 C5 -157.73(19)
C14 C13 Fe1 C12 -120.0(3)
C12 C13 Fe1 C14 120.0(3)
C14 C13 Fe1 C2 169.13(17)
C12 C13 Fe1 C2 -70.9(2)
C14 C13 Fe1 C3 -154.7(4)
C12 C13 Fe1 C3 -34.7(5)
C14 C13 Fe1 C4 45.9(4)
C12 C13 Fe1 C4 165.9(3)
C14 C13 Fe1 C15 -36.98(18)
C12 C13 Fe1 C15 83.0(2)
C3 C2 Fe1 C11 81.5(2)
C1 C2 Fe1 C11 -159.53(18)
C3 C2 Fe1 C1 -119.0(3)
C3 C2 Fe1 C5 -80.8(2)
C1 C2 Fe1 C5 38.16(18)
C3 C2 Fe1 C12 124.03(19)
C1 C2 Fe1 C12 -116.99(18)
C3 C2 Fe1 C14 -168.8(4)
C1 C2 Fe1 C14 -49.8(5)
C3 C2 Fe1 C13 164.15(18)
C1 C2 Fe1 C13 -76.9(2)
C1 C2 Fe1 C3 119.0(3)
C3 C2 Fe1 C4 -37.11(19)
C1 C2 Fe1 C4 81.87(19)
C3 C2 Fe1 C15 48.1(4)
C1 C2 Fe1 C15 167.1(3)
C2 C3 Fe1 C11 -114.94(19)
C4 C3 Fe1 C11 124.73(19)
C2 C3 Fe1 C1 38.41(18)
C4 C3 Fe1 C1 -81.9(2)
C2 C3 Fe1 C5 83.0(2)
C4 C3 Fe1 C5 -37.30(19)
C2 C3 Fe1 C12 -73.8(2)
C4 C3 Fe1 C12 165.87(18)
C2 C3 Fe1 C14 173.0(3)
C4 C3 Fe1 C14 52.7(4)
C2 C3 Fe1 C13 -47.1(5)
C4 C3 Fe1 C13 -167.4(4)
C4 C3 Fe1 C2 -120.3(3)
C2 C3 Fe1 C4 120.3(3)
C2 C3 Fe1 C15 -157.26(18)
C4 C3 Fe1 C15 82.4(2)
C5 C4 Fe1 C11 166.71(19)
C3 C4 Fe1 C11 -73.3(2)
C5 C4 Fe1 C1 -38.4(2)
C3 C4 Fe1 C1 81.7(2)
C3 C4 Fe1 C5 120.0(3)
C5 C4 Fe1 C12 -159.3(4)
C3 C4 Fe1 C12 -39.3(5)
C5 C4 Fe1 C14 83.5(2)
C3 C4 Fe1 C14 -156.50(19)
C5 C4 Fe1 C13 50.6(4)
C3 C4 Fe1 C13 170.6(3)
C5 C4 Fe1 C2 -83.0(2)
C3 C4 Fe1 C2 37.02(18)
C5 C4 Fe1 C3 -120.0(3)
C5 C4 Fe1 C15 125.3(2)
C3 C4 Fe1 C15 -114.6(2)
C14 C15 Fe1 C11 117.9(3)
C14 C15 Fe1 C1 -46.8(5)
C11 C15 Fe1 C1 -164.7(4)
C14 C15 Fe1 C5 -77.8(2)
C11 C15 Fe1 C5 164.37(18)
C14 C15 Fe1 C12 80.8(2)
C11 C15 Fe1 C12 -37.10(18)
C11 C15 Fe1 C14 -117.9(3)
C14 C15 Fe1 C13 36.75(19)
C11 C15 Fe1 C13 -81.1(2)
C14 C15 Fe1 C2 165.7(3)
C11 C15 Fe1 C2 47.8(4)
C14 C15 Fe1 C3 -160.9(2)
C11 C15 Fe1 C3 81.2(2)
C14 C15 Fe1 C4 -118.5(2)
C11 C15 Fe1 C4 123.6(2)
